data_7035691
loop_
_publ_author_name
'Yang, Ting-Hai'
'Silva, Ana Rosa'
'Fu, Lianshe'
'Shi, Fa-Nian'

_publ_section_title
;
 Ionothermal synthesis, crystal structure, topology and catalytic
 properties of heterometallic coordination polymers constructed from
 N-(phosphonomethyl) iminodiacetic acid.
;
_journal_issue 30
_journal_name_full 'Dalton transactions (Cambridge, England : 2003)'
_journal_page_first 13745
_journal_page_last 13751
_journal_paper_doi 10.1039/c5dt02176f
_journal_volume 44
_journal_year 2015
_chemical_formula_moiety 'C30 H42 Dy Fe7 N6 O42 P6, 2(H1.98 O)'
_chemical_formula_sum 'C30 H46 Dy Fe7 N6 O44 P6'
_chemical_formula_weight 1934.00
_chemical_name_systematic
; 
 ? 
;
_space_group_IT_number 148
_symmetry_cell_setting trigonal
_symmetry_space_group_name_Hall '-R 3'
_symmetry_space_group_name_H-M 'R -3 :H'
_atom_sites_solution_hydrogens geom
_atom_sites_solution_primary direct
_atom_sites_solution_secondary difmap
_audit_creation_method SHELXL-97
_audit_update_record
;
2015-03-23 deposited with the CCDC.
2015-06-24 downloaded from the CCDC.
;
_cell_angle_alpha 90.00
_cell_angle_beta 90.00
_cell_angle_gamma 120.00
_cell_formula_units_Z 3
_cell_length_a 15.2875(5)
_cell_length_b 15.2875(5)
_cell_length_c 22.7526(17)
_cell_measurement_reflns_used 1656
_cell_measurement_temperature 296(2)
_cell_measurement_theta_max 27.86
_cell_measurement_theta_min 2.36
_cell_volume 4605.1(4)
_computing_cell_refinement 'Bruker FRAMBO'
_computing_data_collection 'Bruker FRAMBO'
_computing_data_reduction 'Bruker SAINT'
_computing_molecular_graphics 'Bruker SHELXTL'
_computing_publication_material 'Bruker SHELXTL'
_computing_structure_refinement 'Bruker SHELXTL'
_computing_structure_solution 'Bruker SHELXTL'
_diffrn_ambient_temperature 296(2)
_diffrn_measured_fraction_theta_full 1.000
_diffrn_measured_fraction_theta_max 1.000
_diffrn_measurement_device_type 'multiwire proportional'
_diffrn_measurement_method 'phi and omega scans'
_diffrn_radiation_monochromator graphite
_diffrn_radiation_source 'fine-focus sealed tube'
_diffrn_radiation_type MoK\a
_diffrn_radiation_wavelength 0.71073
_diffrn_reflns_av_R_equivalents 0.0527
_diffrn_reflns_av_sigmaI/netI 0.0494
_diffrn_reflns_limit_h_max 18
_diffrn_reflns_limit_h_min -18
_diffrn_reflns_limit_k_max 18
_diffrn_reflns_limit_k_min -16
_diffrn_reflns_limit_l_max 28
_diffrn_reflns_limit_l_min -25
_diffrn_reflns_number 7855
_diffrn_reflns_theta_full 25.99
_diffrn_reflns_theta_max 25.99
_diffrn_reflns_theta_min 1.78
_exptl_absorpt_coefficient_mu 3.076
_exptl_absorpt_correction_T_max 0.6727
_exptl_absorpt_correction_T_min 0.6389
_exptl_absorpt_correction_type multi-scan
_exptl_absorpt_process_details 'SADABS(Bruker, 2000)'
_exptl_crystal_colour gold
_exptl_crystal_density_diffrn 2.092
_exptl_crystal_density_method 'not measured'
_exptl_crystal_description block
_exptl_crystal_F_000 2874
_exptl_crystal_size_max 0.16
_exptl_crystal_size_mid 0.16
_exptl_crystal_size_min 0.14
_refine_diff_density_max 1.711
_refine_diff_density_min -1.204
_refine_diff_density_rms 0.230
_refine_ls_extinction_method none
_refine_ls_goodness_of_fit_ref 1.064
_refine_ls_hydrogen_treatment constr
_refine_ls_matrix_type full
_refine_ls_number_parameters 145
_refine_ls_number_reflns 2019
_refine_ls_number_restraints 2
_refine_ls_restrained_S_all 1.082
_refine_ls_R_factor_all 0.0600
_refine_ls_R_factor_gt 0.0487
_refine_ls_shift/su_max 0.001
_refine_ls_shift/su_mean 0.000
_refine_ls_structure_factor_coef Fsqd
_refine_ls_weighting_details 'calc w=1/[\s^2^(Fo^2^)+(0.0867P)^2^+89.0669P] where P=(Fo^2^+2Fc^2^)/3'
_refine_ls_weighting_scheme calc
_refine_ls_wR_factor_gt 0.1491
_refine_ls_wR_factor_ref 0.1551
_reflns_number_gt 1708
_reflns_number_total 2019
_reflns_threshold_expression >2sigma(I)
_cod_data_source_file c5dt02176f2.cif
_cod_data_source_block 1
_cod_depositor_comments 'Adding full bibliography for 7035690--7035693.cif.'
_cod_original_sg_symbol_H-M 'R -3'
_cod_database_code 7035691

loop_
_symmetry_equiv_pos_as_xyz
'x, y, z'
'-y, x-y, z'
'-x+y, -x, z'
'x+2/3, y+1/3, z+1/3'
'-y+2/3, x-y+1/3, z+1/3'
'-x+y+2/3, -x+1/3, z+1/3'
'x+1/3, y+2/3, z+2/3'
'-y+1/3, x-y+2/3, z+2/3'
'-x+y+1/3, -x+2/3, z+2/3'
'-x, -y, -z'
'y, -x+y, -z'
'x-y, x, -z'
'-x+2/3, -y+1/3, -z+1/3'
'y+2/3, -x+y+1/3, -z+1/3'
'x-y+2/3, x+1/3, -z+1/3'
'-x+1/3, -y+2/3, -z+2/3'
'y+1/3, -x+y+2/3, -z+2/3'
'x-y+1/3, x+2/3, -z+2/3'

loop_
_atom_site_label
_atom_site_type_symbol
_atom_site_fract_x
_atom_site_fract_y
_atom_site_fract_z
_atom_site_U_iso_or_equiv
_atom_site_adp_type
_atom_site_occupancy
_atom_site_symmetry_multiplicity
_atom_site_calc_flag
_atom_site_refinement_flags
Dy1 Dy 0.6667 0.3333 0.8333 0.0128(2) Uani 1 6 d S
Fe1 Fe 0.89904(8) 0.77519(8) 0.75554(5) 0.0235(3) Uani 1 1 d .
Fe2 Fe 0.6667 0.3333 0.63386(16) 0.0170(7) Uani 0.50 3 d SP
P1 P 0.75627(14) 0.54332(13) 0.72475(8) 0.0173(4) Uani 1 1 d .
N1 N 0.7293(5) 0.6973(5) 0.7627(3) 0.0224(13) Uani 1 1 d .
C1 C 0.6867(6) 0.6113(5) 0.7213(3) 0.0214(15) Uani 1 1 d .
H1A H 0.6898 0.6360 0.6816 0.026 Uiso 1 1 calc R
H1B H 0.6163 0.5657 0.7308 0.026 Uiso 1 1 calc R
C2 C 0.6991(6) 0.6615(6) 0.8239(3) 0.0273(17) Uani 1 1 d .
H2A H 0.6590 0.5884 0.8236 0.033 Uiso 1 1 calc R
H2B H 0.6564 0.6871 0.8384 0.033 Uiso 1 1 calc R
C3 C 0.7852(6) 0.6925(6) 0.8657(3) 0.0268(17) Uani 1 1 d .
C4 C 0.7021(6) 0.7736(6) 0.7462(4) 0.0276(17) Uani 1 1 d .
H4A H 0.6406 0.7595 0.7665 0.033 Uiso 1 1 calc R
H4B H 0.6887 0.7692 0.7043 0.033 Uiso 1 1 calc R
C5 C 0.7862(6) 0.8815(6) 0.7614(3) 0.0241(16) Uani 1 1 d .
O1 O 0.8671(4) 0.6268(4) 0.7350(2) 0.0207(10) Uani 1 1 d .
O2 O 0.7181(4) 0.4695(4) 0.7749(2) 0.0242(11) Uani 1 1 d .
O3 O 0.7432(4) 0.4951(4) 0.6650(2) 0.0283(12) Uani 1 1 d .
O4 O 0.8749(4) 0.7442(5) 0.8506(3) 0.0341(13) Uani 1 1 d .
O5 O 0.7611(5) 0.6633(5) 0.9198(2) 0.0357(14) Uani 1 1 d .
H5 H 0.7004 0.6411 0.9245 0.053 Uiso 1 1 calc R
O6 O 0.8728(4) 0.8969(4) 0.7719(2) 0.0297(13) Uani 1 1 d .
O7 O 0.7615(4) 0.9486(4) 0.7594(3) 0.0304(13) Uani 1 1 d .
O8 O 1.0000 0.0000 1.051(5) 0.62(17) Uani 1 3 d SD
H8A H 1.0182 0.0619 1.0543 0.743 Uiso 0.33 1 d PRD
H8B H 0.9558 -0.0264 1.0244 0.743 Uiso 0.33 1 d PRD

loop_
_atom_site_aniso_label
_atom_site_aniso_U_11
_atom_site_aniso_U_22
_atom_site_aniso_U_33
_atom_site_aniso_U_23
_atom_site_aniso_U_13
_atom_site_aniso_U_12
Dy1 0.0103(3) 0.0103(3) 0.0178(4) 0.000 0.000 0.00517(14)
Fe1 0.0219(6) 0.0208(6) 0.0266(6) 0.0014(4) 0.0013(4) 0.0097(5)
Fe2 0.0074(10) 0.0074(10) 0.036(2) 0.000 0.000 0.0037(5)
P1 0.0193(9) 0.0142(9) 0.0170(9) 0.0001(6) 0.0000(7) 0.0073(7)
N1 0.024(3) 0.020(3) 0.024(3) 0.000(2) 0.002(3) 0.012(3)
C1 0.021(4) 0.020(4) 0.024(4) 0.003(3) 0.001(3) 0.010(3)
C2 0.025(4) 0.024(4) 0.026(4) -0.003(3) 0.002(3) 0.008(3)
C3 0.023(4) 0.028(4) 0.032(4) 0.009(3) 0.009(3) 0.014(3)
C4 0.021(4) 0.022(4) 0.040(5) 0.002(3) 0.002(3) 0.012(3)
C5 0.028(4) 0.027(4) 0.023(4) 0.006(3) 0.010(3) 0.019(3)
O1 0.017(3) 0.019(3) 0.024(3) 0.004(2) 0.0006(19) 0.008(2)
O2 0.031(3) 0.015(3) 0.026(3) 0.008(2) 0.005(2) 0.011(2)
O3 0.035(3) 0.031(3) 0.020(3) -0.009(2) -0.006(2) 0.017(3)
O4 0.026(3) 0.039(3) 0.034(3) 0.008(3) 0.001(2) 0.014(3)
O5 0.027(3) 0.046(4) 0.031(3) 0.009(3) 0.002(2) 0.016(3)
O6 0.020(3) 0.028(3) 0.038(3) -0.003(2) 0.002(2) 0.010(2)
O7 0.028(3) 0.022(3) 0.040(3) 0.003(2) 0.008(2) 0.011(2)
O8 0.18(3) 0.18(3) 1.5(5) 0.000 0.000 0.090(14)

loop_
_atom_type_symbol
_atom_type_description
_atom_type_scat_dispersion_real
_atom_type_scat_dispersion_imag
_atom_type_scat_source
C C 0.0033 0.0016 'International Tables Vol C Tables 4.2.6.8 and 6.1.1.4'
Dy Dy -0.1892 4.4098 'International Tables Vol C Tables 4.2.6.8 and 6.1.1.4'
Fe Fe 0.3463 0.8444 'International Tables Vol C Tables 4.2.6.8 and 6.1.1.4'
N N 0.0061 0.0033 'International Tables Vol C Tables 4.2.6.8 and 6.1.1.4'
O O 0.0106 0.0060 'International Tables Vol C Tables 4.2.6.8 and 6.1.1.4'
P P 0.1023 0.0942 'International Tables Vol C Tables 4.2.6.8 and 6.1.1.4'
H H 0.0000 0.0000 'International Tables Vol C Tables 4.2.6.8 and 6.1.1.4'

loop_
_geom_angle_atom_site_label_1
_geom_angle_atom_site_label_2
_geom_angle_atom_site_label_3
_geom_angle
_geom_angle_site_symmetry_1
_geom_angle_site_symmetry_3
O2 Dy1 O2 88.78(19) 18_546 17_556
O2 Dy1 O2 180.0(2) 18_546 3_665
O2 Dy1 O2 91.22(19) 17_556 3_665
O2 Dy1 O2 91.22(19) 18_546 2_655
O2 Dy1 O2 179.998(1) 17_556 2_655
O2 Dy1 O2 88.78(19) 3_665 2_655
O2 Dy1 O2 91.22(19) 18_546 .
O2 Dy1 O2 91.22(19) 17_556 .
O2 Dy1 O2 88.78(19) 3_665 .
O2 Dy1 O2 88.78(19) 2_655 .
O2 Dy1 O2 88.78(19) 18_546 16_656
O2 Dy1 O2 88.78(19) 17_556 16_656
O2 Dy1 O2 91.22(19) 3_665 16_656
O2 Dy1 O2 91.22(19) 2_655 16_656
O2 Dy1 O2 179.998(1) . 16_656
O7 Fe1 O1 86.2(2) 2_765 .
O7 Fe1 O6 114.9(2) 2_765 .
O1 Fe1 O6 158.9(2) . .
O7 Fe1 O3 89.8(2) 2_765 13_666
O1 Fe1 O3 99.9(2) . 13_666
O6 Fe1 O3 80.6(2) . 13_666
O7 Fe1 O4 93.5(2) 2_765 .
O1 Fe1 O4 93.5(2) . .
O6 Fe1 O4 86.1(2) . .
O3 Fe1 O4 166.4(2) 13_666 .
O7 Fe1 N1 165.0(2) 2_765 .
O1 Fe1 N1 82.1(2) . .
O6 Fe1 N1 77.2(2) . .
O3 Fe1 N1 101.5(2) 13_666 .
O4 Fe1 N1 77.9(2) . .
O3 Fe2 O3 110.64(16) 3_665 .
O3 Fe2 O3 110.64(16) 3_665 2_655
O3 Fe2 O3 110.64(15) . 2_655
O2 P1 O3 114.2(3) . .
O2 P1 O1 111.0(3) . .
O3 P1 O1 111.2(3) . .
O2 P1 C1 110.0(3) . .
O3 P1 C1 105.4(3) . .
O1 P1 C1 104.3(3) . .
C4 N1 C1 111.6(6) . .
C4 N1 C2 111.9(6) . .
C1 N1 C2 110.7(6) . .
C4 N1 Fe1 105.7(5) . .
C1 N1 Fe1 107.6(4) . .
C2 N1 Fe1 109.1(4) . .
N1 C1 P1 110.8(5) . .
N1 C1 H1A 109.5 . .
P1 C1 H1A 109.5 . .
N1 C1 H1B 109.5 . .
P1 C1 H1B 109.5 . .
H1A C1 H1B 108.1 . .
N1 C2 C3 114.7(6) . .
N1 C2 H2A 108.6 . .
C3 C2 H2A 108.6 . .
N1 C2 H2B 108.6 . .
C3 C2 H2B 108.6 . .
H2A C2 H2B 107.6 . .
O4 C3 O5 121.0(7) . .
O4 C3 C2 122.9(7) . .
O5 C3 C2 116.1(7) . .
N1 C4 C5 112.1(6) . .
N1 C4 H4A 109.2 . .
C5 C4 H4A 109.2 . .
N1 C4 H4B 109.2 . .
C5 C4 H4B 109.2 . .
H4A C4 H4B 107.9 . .
O6 C5 O7 125.2(8) . .
O6 C5 C4 119.0(7) . .
O7 C5 C4 115.7(7) . .
P1 O1 Fe1 119.2(3) . .
P1 O2 Dy1 165.1(3) . .
P1 O3 Fe1 131.2(3) . 13_666
P1 O3 Fe2 133.3(3) . .
Fe1 O3 Fe2 94.6(2) 13_666 .
C3 O4 Fe1 114.9(5) . .
C3 O5 H5 109.5 . .
C5 O6 Fe1 116.7(5) . .
C5 O7 Fe1 118.7(5) . 3_675
H8A O8 H8B 109.4 . .

loop_
_geom_bond_atom_site_label_1
_geom_bond_atom_site_label_2
_geom_bond_distance
_geom_bond_site_symmetry_2
Dy1 O2 2.254(5) 18_546
Dy1 O2 2.254(5) 17_556
Dy1 O2 2.254(5) 3_665
Dy1 O2 2.254(5) 2_655
Dy1 O2 2.254(5) .
Dy1 O2 2.254(5) 16_656
Fe1 O7 2.103(6) 2_765
Fe1 O1 2.120(5) .
Fe1 O6 2.123(6) .
Fe1 O3 2.154(5) 13_666
Fe1 O4 2.205(6) .
Fe1 N1 2.256(6) .
Fe2 O3 2.257(6) 3_665
Fe2 O3 2.257(6) .
Fe2 O3 2.257(6) 2_655
P1 O2 1.503(5) .
P1 O3 1.512(5) .
P1 O1 1.546(5) .
P1 C1 1.823(7) .
N1 C4 1.470(10) .
N1 C1 1.479(9) .
N1 C2 1.482(9) .
C1 H1A 0.9700 .
C1 H1B 0.9700 .
C2 C3 1.496(11) .
C2 H2A 0.9700 .
C2 H2B 0.9700 .
C3 O4 1.240(9) .
C3 O5 1.299(9) .
C4 C5 1.540(11) .
C4 H4A 0.9700 .
C4 H4B 0.9700 .
C5 O6 1.246(10) .
C5 O7 1.259(9) .
O3 Fe1 2.154(5) 13_666
O5 H5 0.8200 .
O7 Fe1 2.103(6) 3_675
O8 H8A 0.8454 .
O8 H8B 0.8460 .

loop_
_geom_hbond_atom_site_label_D
_geom_hbond_atom_site_label_H
_geom_hbond_atom_site_label_A
_geom_hbond_distance_DH
_geom_hbond_distance_HA
_geom_hbond_distance_DA
_geom_hbond_angle_DHA
_geom_hbond_site_symmetry_A
O5 H5 O1 0.82 1.81 2.555(8) 149.5 18_546

loop_
_geom_torsion_atom_site_label_1
_geom_torsion_atom_site_label_2
_geom_torsion_atom_site_label_3
_geom_torsion_atom_site_label_4
_geom_torsion
_geom_torsion_site_symmetry_1
_geom_torsion_site_symmetry_4
O7 Fe1 N1 C4 170.9(8) 2_765 .
O1 Fe1 N1 C4 -149.8(5) . .
O6 Fe1 N1 C4 26.1(5) . .
O3 Fe1 N1 C4 -51.3(5) 13_666 .
O4 Fe1 N1 C4 114.8(5) . .
O7 Fe1 N1 C1 -69.7(10) 2_765 .
O1 Fe1 N1 C1 -30.5(4) . .
O6 Fe1 N1 C1 145.4(5) . .
O3 Fe1 N1 C1 68.0(4) 13_666 .
O4 Fe1 N1 C1 -125.9(5) . .
O7 Fe1 N1 C2 50.4(11) 2_765 .
O1 Fe1 N1 C2 89.6(5) . .
O6 Fe1 N1 C2 -94.4(5) . .
O3 Fe1 N1 C2 -171.8(5) 13_666 .
O4 Fe1 N1 C2 -5.7(5) . .
C4 N1 C1 P1 158.8(5) . .
C2 N1 C1 P1 -75.8(7) . .
Fe1 N1 C1 P1 43.3(5) . .
O2 P1 C1 N1 83.0(5) . .
O3 P1 C1 N1 -153.3(5) . .
O1 P1 C1 N1 -36.1(5) . .
C4 N1 C2 C3 -111.5(7) . .
C1 N1 C2 C3 123.3(7) . .
Fe1 N1 C2 C3 5.1(8) . .
N1 C2 C3 O4 0.1(11) . .
N1 C2 C3 O5 179.2(7) . .
C1 N1 C4 C5 -146.3(6) . .
C2 N1 C4 C5 88.9(8) . .
Fe1 N1 C4 C5 -29.7(7) . .
N1 C4 C5 O6 16.5(10) . .
N1 C4 C5 O7 -166.5(6) . .
O2 P1 O1 Fe1 -108.3(3) . .
O3 P1 O1 Fe1 123.3(3) . .
C1 P1 O1 Fe1 10.1(4) . .
O7 Fe1 O1 P1 179.6(3) 2_765 .
O6 Fe1 O1 P1 -2.0(8) . .
O3 Fe1 O1 P1 -91.3(3) 13_666 .
O4 Fe1 O1 P1 86.3(3) . .
N1 Fe1 O1 P1 9.1(3) . .
O3 P1 O2 Dy1 22.6(15) . .
O1 P1 O2 Dy1 -104.1(14) . .
C1 P1 O2 Dy1 141.0(13) . .
O2 Dy1 O2 P1 -159.5(13) 18_546 .
O2 Dy1 O2 P1 111.7(12) 17_556 .
O2 Dy1 O2 P1 20.5(13) 3_665 .
O2 Dy1 O2 P1 -68.3(12) 2_655 .
O2 Dy1 O2 P1 12(10) 16_656 .
O2 P1 O3 Fe1 172.5(4) . 13_666
O1 P1 O3 Fe1 -60.8(5) . 13_666
C1 P1 O3 Fe1 51.6(5) . 13_666
O2 P1 O3 Fe2 5.8(6) . .
O1 P1 O3 Fe2 132.4(4) . .
C1 P1 O3 Fe2 -115.2(4) . .
O3 Fe2 O3 P1 -69.2(4) 3_665 .
O3 Fe2 O3 P1 53.7(5) 2_655 .
O3 Fe2 O3 Fe1 120.7(3) 3_665 13_666
O3 Fe2 O3 Fe1 -116.3(3) 2_655 13_666
O5 C3 O4 Fe1 175.4(6) . .
C2 C3 O4 Fe1 -5.5(10) . .
O7 Fe1 O4 C3 -161.3(6) 2_765 .
O1 Fe1 O4 C3 -74.9(6) . .
O6 Fe1 O4 C3 83.9(6) . .
O3 Fe1 O4 C3 95.2(11) 13_666 .
N1 Fe1 O4 C3 6.2(6) . .
O7 C5 O6 Fe1 -168.1(6) . .
C4 C5 O6 Fe1 8.6(9) . .
O7 Fe1 O6 C5 169.5(5) 2_765 .
O1 Fe1 O6 C5 -8.7(9) . .
O3 Fe1 O6 C5 84.2(5) 13_666 .
O4 Fe1 O6 C5 -98.4(6) . .
N1 Fe1 O6 C5 -20.0(5) . .
O6 C5 O7 Fe1 13.9(10) . 3_675
C4 C5 O7 Fe1 -162.9(5) . 3_675
